data_7231265
loop_
_publ_author_name
'Lu, Sheng-Quan'
'Fang, Kang'
'Liu, Yong-Yao'
'Li, Ming-Xing'
'Liu, Sui-Jun'
'He, Xiang'

_publ_section_title
;
 Multivariant synthesis, crystal structures and properties of four nickel
 coordination polymers based on flexible ligands
;
_journal_issue 34
_journal_name_full CrystEngComm
_journal_page_first 5045
_journal_paper_doi 10.1039/C8CE00837J
_journal_volume 20
_journal_year 2018
_chemical_formula_sum 'C28 H28 N2 Ni O10'
_chemical_formula_weight 611.23
_space_group_crystal_system triclinic
_space_group_IT_number 2
_space_group_name_Hall '-P 1'
_space_group_name_H-M_alt 'P -1'
_symmetry_space_group_name_Hall '-P 1'
_symmetry_space_group_name_H-M 'P -1'
_atom_sites_solution_hydrogens geom
_audit_creation_method SHELXL-2014/7
_audit_update_record
;
2018-01-21 deposited with the CCDC.
2018-07-30 downloaded from the CCDC.
;
_cell_angle_alpha 76.205(9)
_cell_angle_beta 84.844(9)
_cell_angle_gamma 84.742(9)
_cell_formula_units_Z 2
_cell_length_a 9.596(7)
_cell_length_b 10.606(8)
_cell_length_c 13.967(10)
_cell_measurement_reflns_used 1903
_cell_measurement_temperature 296(2)
_cell_measurement_theta_max 27.693
_cell_measurement_theta_min 2.699
_cell_volume 1371.3(17)
_computing_cell_refinement 'Bruker SMART'
_computing_data_collection 'Bruker SMART'
_computing_data_reduction 'Bruker SAINT'
_computing_molecular_graphics 'Bruker SHELXTL'
_computing_publication_material 'Bruker SHELXTL'
_computing_structure_refinement 'SHELXL-2014/7 (Sheldrick, 2014)'
_computing_structure_solution 'Bruker SHELXTL'
_diffrn_ambient_temperature 296(2)
_diffrn_measured_fraction_theta_full 0.979
_diffrn_measured_fraction_theta_max 0.948
_diffrn_measurement_device_type 'CCD area detector'
_diffrn_measurement_method 'phi and omega scans'
_diffrn_radiation_type MoK\a
_diffrn_radiation_wavelength 0.71073
_diffrn_reflns_av_R_equivalents 0.0237
_diffrn_reflns_av_unetI/netI 0.0634
_diffrn_reflns_Laue_measured_fraction_full 0.979
_diffrn_reflns_Laue_measured_fraction_max 0.948
_diffrn_reflns_limit_h_max 12
_diffrn_reflns_limit_h_min -12
_diffrn_reflns_limit_k_max 13
_diffrn_reflns_limit_k_min -13
_diffrn_reflns_limit_l_max 15
_diffrn_reflns_limit_l_min -18
_diffrn_reflns_number 8535
_diffrn_reflns_point_group_measured_fraction_full 0.979
_diffrn_reflns_point_group_measured_fraction_max 0.948
_diffrn_reflns_theta_full 25.242
_diffrn_reflns_theta_max 27.693
_diffrn_reflns_theta_min 1.982
_diffrn_source 'sealed tube'
_exptl_absorpt_coefficient_mu 0.769
_exptl_absorpt_correction_T_max 0.857
_exptl_absorpt_correction_T_min 0.825
_exptl_absorpt_correction_type multi-scan
_exptl_crystal_colour GREEN
_exptl_crystal_density_diffrn 1.480
_exptl_crystal_description BLOCK
_exptl_crystal_F_000 636
_exptl_crystal_preparation 'Magnetic properties'
_exptl_crystal_recrystallization_method 'hydrothermal synthesis'
_exptl_crystal_size_max 0.25
_exptl_crystal_size_mid 0.22
_exptl_crystal_size_min 0.20
_refine_diff_density_max 3.658
_refine_diff_density_min -0.826
_refine_diff_density_rms 0.105
_refine_ls_extinction_method none
_refine_ls_goodness_of_fit_ref 1.096
_refine_ls_hydrogen_treatment constr
_refine_ls_matrix_type full
_refine_ls_number_parameters 369
_refine_ls_number_reflns 6095
_refine_ls_number_restraints 0
_refine_ls_restrained_S_all 1.096
_refine_ls_R_factor_all 0.1031
_refine_ls_R_factor_gt 0.0662
_refine_ls_shift/su_max 0.000
_refine_ls_shift/su_mean 0.000
_refine_ls_structure_factor_coef Fsqd
_refine_ls_weighting_details 'w=1/[\s^2^(Fo^2^)+(0.1003P)^2^+0.7431P] where P=(Fo^2^+2Fc^2^)/3'
_refine_ls_weighting_scheme calc
_refine_ls_wR_factor_gt 0.1756
_refine_ls_wR_factor_ref 0.1979
_reflns_Friedel_coverage 0.000
_reflns_number_gt 3988
_reflns_number_total 6095
_reflns_threshold_expression 'I > 2\s(I)'
_cod_data_source_file c8ce00837j2.cif
_cod_data_source_block 11
_cod_depositor_comments
;
The following automatic conversions were performed:

'_exptl_absorpt_correction_type' value 'MULTI-SCAN' changed to
'multi-scan' according to
/home/data/users/saulius/crontab/automatic-downloads/rss-feeds/RSC/lib/dictionaries/cif_core.dic
dictionary named 'cif_core.dic' version 2.4.2 from 2011-04-26.

Automatic conversion script
Id: cif_fix_values 4973 2017-02-22 13:04:09Z antanas 

 Adding full bibliography for 7231265--7231268.cif.
;
_cod_database_code 7231265
_shelx_shelxl_version_number 2014/7
_shelx_space_group_comment
; 
The symmetry employed for this shelxl refinement is uniquely defined 
by the following loop, which should always be used as a source of 
symmetry information in preference to the above space-group names. 
They are only intended as comments. 
;

loop_
_space_group_symop_operation_xyz
'x, y, z'
'-x, -y, -z'

loop_
_atom_site_label
_atom_site_type_symbol
_atom_site_fract_x
_atom_site_fract_y
_atom_site_fract_z
_atom_site_U_iso_or_equiv
_atom_site_adp_type
_atom_site_occupancy
_atom_site_site_symmetry_order
_atom_site_calc_flag
_atom_site_refinement_flags_posn
_atom_site_refinement_flags_adp
_atom_site_refinement_flags_occupancy
C1 C 0.6230(4) 0.4952(4) 0.1946(3) 0.0276(9) Uani 1 1 d . . .
C2 C 0.5864(4) 0.3702(4) 0.1996(3) 0.0283(9) Uani 1 1 d . . .
H2 H 0.5519 0.3195 0.2594 0.034 Uiso 1 1 calc R U .
C3 C 0.6012(4) 0.3203(4) 0.1151(3) 0.0296(9) Uani 1 1 d . . .
C4 C 0.6565(5) 0.3939(4) 0.0274(3) 0.0330(10) Uani 1 1 d . . .
H4 H 0.6629 0.3621 -0.0295 0.040 Uiso 1 1 calc R U .
C5 C 0.7026(5) 0.5153(4) 0.0235(3) 0.0317(9) Uani 1 1 d . . .
C6 C 0.6831(5) 0.5675(4) 0.1064(3) 0.0331(10) Uani 1 1 d . . .
H6 H 0.7101 0.6505 0.1031 0.040 Uiso 1 1 calc R U .
C7 C 0.5949(4) 0.5539(4) 0.2821(3) 0.0286(9) Uani 1 1 d . . .
C8 C 0.5649(5) 0.1845(4) 0.1191(3) 0.0308(9) Uani 1 1 d . . .
C9 C 0.8311(5) 0.6907(4) -0.0683(3) 0.0385(11) Uani 1 1 d . . .
H9A H 0.9050 0.6727 -0.0228 0.046 Uiso 1 1 calc R U .
H9B H 0.7637 0.7562 -0.0500 0.046 Uiso 1 1 calc R U .
C10 C 0.8913(5) 0.7379(4) -0.1719(3) 0.0366(10) Uani 1 1 d . . .
C11 C 0.8040(5) 0.7701(4) -0.2489(3) 0.0337(10) Uani 1 1 d . . .
H11 H 0.7088 0.7575 -0.2360 0.040 Uiso 1 1 calc R U .
C12 C 0.8552(5) 0.8205(4) -0.3445(3) 0.0359(10) Uani 1 1 d . . .
C13 C 0.9975(5) 0.8368(5) -0.3644(4) 0.0498(13) Uani 1 1 d . . .
H13 H 1.0330 0.8713 -0.4286 0.060 Uiso 1 1 calc R U .
C14 C 1.0852(6) 0.8019(6) -0.2889(4) 0.0600(16) Uani 1 1 d . . .
H14 H 1.1808 0.8114 -0.3023 0.072 Uiso 1 1 calc R U .
C15 C 1.0329(5) 0.7525(5) -0.1930(4) 0.0512(13) Uani 1 1 d . . .
H15 H 1.0936 0.7291 -0.1423 0.061 Uiso 1 1 calc R U .
C16 C 0.7552(5) 0.8575(5) -0.4226(3) 0.0412(11) Uani 1 1 d . . .
C17 C 0.2955(5) -0.0561(5) 0.1832(3) 0.0416(11) Uani 1 1 d . . .
H17 H 0.3701 -0.0349 0.2131 0.050 Uiso 1 1 calc R U .
C18 C 0.1752(5) -0.0953(5) 0.2419(4) 0.0447(12) Uani 1 1 d . . .
H18 H 0.1719 -0.1012 0.3096 0.054 Uiso 1 1 calc R U .
C19 C 0.0618(5) -0.1253(5) 0.2014(4) 0.0419(11) Uani 1 1 d . . .
C20 C 0.0758(5) -0.1177(5) 0.1003(4) 0.0472(12) Uani 1 1 d . . .
H20 H 0.0026 -0.1386 0.0689 0.057 Uiso 1 1 calc R U .
C21 C 0.1983(5) -0.0793(5) 0.0470(4) 0.0442(12) Uani 1 1 d . . .
H21 H 0.2048 -0.0749 -0.0206 0.053 Uiso 1 1 calc R U .
C22 C -0.0706(5) -0.1685(5) 0.2622(4) 0.0525(14) Uani 1 1 d . . .
H22A H -0.1504 -0.1344 0.2235 0.063 Uiso 1 1 calc R U .
H22B H -0.0802 -0.1316 0.3199 0.063 Uiso 1 1 calc R U .
C23 C -0.0735(5) -0.3170(6) 0.2962(4) 0.0547(14) Uani 1 1 d . . .
H23A H -0.1582 -0.3380 0.3384 0.066 Uiso 1 1 calc R U .
H23B H -0.0764 -0.3532 0.2390 0.066 Uiso 1 1 calc R U .
C24 C 0.0513(5) -0.3783(5) 0.3514(4) 0.0413(11) Uani 1 1 d . . .
C25 C 0.1507(5) -0.4590(5) 0.3162(4) 0.0454(12) Uani 1 1 d . . .
H25 H 0.1373 -0.4843 0.2586 0.054 Uiso 1 1 calc R U .
C26 C 0.2698(5) -0.5035(5) 0.3641(4) 0.0421(11) Uani 1 1 d . . .
H26 H 0.3346 -0.5591 0.3378 0.050 Uiso 1 1 calc R U .
C27 C 0.1976(5) -0.3961(5) 0.4843(3) 0.0440(12) Uani 1 1 d . . .
H27 H 0.2116 -0.3744 0.5432 0.053 Uiso 1 1 calc R U .
C28 C 0.0757(5) -0.3500(5) 0.4399(4) 0.0472(12) Uani 1 1 d . . .
H28 H 0.0088 -0.2994 0.4694 0.057 Uiso 1 1 calc R U .
N1 N 0.3090(4) -0.0476(3) 0.0860(3) 0.0353(8) Uani 1 1 d . . .
N2 N 0.2981(4) -0.4713(3) 0.4469(3) 0.0347(8) Uani 1 1 d . . .
Ni1 Ni 0.5000 0.0000 0.0000 0.0283(2) Uani 1 2 d S . P
Ni2 Ni 0.5000 0.5000 0.5000 0.0295(2) Uani 1 2 d S . P
O1 O 0.5106(3) 0.1670(3) 0.0455(2) 0.0338(7) Uani 1 1 d . . .
O2 O 0.5960(4) 0.0971(3) 0.1925(2) 0.0530(10) Uani 1 1 d . . .
O3 O 0.5824(3) 0.4748(3) 0.3649(2) 0.0340(7) Uani 1 1 d . . .
O4 O 0.5840(4) 0.6751(3) 0.2692(2) 0.0395(8) Uani 1 1 d . . .
O5 O 0.7649(4) 0.5760(3) -0.0647(2) 0.0447(8) Uani 1 1 d . . .
O6 O 0.6353(4) 0.8283(4) -0.4108(3) 0.0576(10) Uani 1 1 d . . .
O7 O 0.8076(4) 0.9269(5) -0.5050(3) 0.0752(14) Uani 1 1 d . . .
H7 H 0.7505 0.9384 -0.5472 0.113 Uiso 1 1 calc R U .
O8 O 0.6173(3) -0.1083(3) 0.1154(2) 0.0354(7) Uani 1 1 d . . .
O9 O 0.5073(4) 0.7013(3) 0.4532(2) 0.0422(8) Uani 1 1 d . . .
O10 O 0.6071(5) 0.0144(5) 0.3836(4) 0.0833(13) Uiso 1 1 d . . .

loop_
_atom_site_aniso_label
_atom_site_aniso_U_11
_atom_site_aniso_U_22
_atom_site_aniso_U_33
_atom_site_aniso_U_23
_atom_site_aniso_U_13
_atom_site_aniso_U_12
C1 0.032(2) 0.030(2) 0.0205(19) -0.0035(16) -0.0012(16) -0.0060(17)
C2 0.034(2) 0.028(2) 0.0215(19) -0.0013(16) 0.0001(16) -0.0048(17)
C3 0.036(2) 0.027(2) 0.027(2) -0.0052(16) -0.0063(17) -0.0065(17)
C4 0.048(3) 0.033(2) 0.0191(19) -0.0067(17) -0.0009(18) -0.0088(19)
C5 0.040(3) 0.032(2) 0.023(2) -0.0063(17) 0.0023(17) -0.0076(18)
C6 0.043(3) 0.034(2) 0.022(2) -0.0036(17) -0.0007(18) -0.0124(19)
C7 0.030(2) 0.036(2) 0.0204(19) -0.0057(17) -0.0014(16) -0.0088(17)
C8 0.040(2) 0.029(2) 0.024(2) -0.0069(17) -0.0028(17) -0.0062(18)
C9 0.046(3) 0.042(3) 0.027(2) -0.0039(19) 0.0005(19) -0.017(2)
C10 0.043(3) 0.037(2) 0.028(2) -0.0026(18) -0.0002(19) -0.010(2)
C11 0.032(2) 0.038(2) 0.030(2) -0.0014(18) 0.0000(17) -0.0101(18)
C12 0.040(3) 0.037(2) 0.028(2) -0.0029(18) 0.0017(19) -0.0083(19)
C13 0.044(3) 0.062(3) 0.036(3) 0.002(2) 0.006(2) -0.011(2)
C14 0.034(3) 0.086(4) 0.047(3) 0.013(3) -0.001(2) -0.015(3)
C15 0.040(3) 0.067(3) 0.038(3) 0.008(2) -0.005(2) -0.010(2)
C16 0.046(3) 0.043(3) 0.032(2) -0.003(2) -0.002(2) -0.005(2)
C17 0.044(3) 0.049(3) 0.034(2) -0.012(2) -0.001(2) -0.012(2)
C18 0.047(3) 0.048(3) 0.037(3) -0.006(2) 0.005(2) -0.011(2)
C19 0.037(3) 0.043(3) 0.041(3) -0.001(2) 0.000(2) 0.000(2)
C20 0.040(3) 0.059(3) 0.041(3) -0.003(2) -0.011(2) -0.011(2)
C21 0.049(3) 0.054(3) 0.030(2) -0.007(2) -0.005(2) -0.009(2)
C22 0.032(3) 0.060(3) 0.054(3) 0.005(3) 0.000(2) 0.002(2)
C23 0.037(3) 0.074(4) 0.049(3) -0.002(3) -0.008(2) -0.014(3)
C24 0.039(3) 0.040(3) 0.042(3) 0.002(2) -0.006(2) -0.014(2)
C25 0.048(3) 0.053(3) 0.040(3) -0.015(2) -0.009(2) -0.011(2)
C26 0.044(3) 0.045(3) 0.041(3) -0.015(2) -0.009(2) -0.002(2)
C27 0.047(3) 0.057(3) 0.027(2) -0.008(2) -0.003(2) -0.006(2)
C28 0.039(3) 0.054(3) 0.047(3) -0.010(2) 0.001(2) 0.001(2)
N1 0.041(2) 0.0327(19) 0.033(2) -0.0064(16) -0.0023(16) -0.0077(16)
N2 0.036(2) 0.037(2) 0.0316(19) -0.0068(16) -0.0047(16) -0.0042(16)
Ni1 0.0376(5) 0.0255(4) 0.0222(4) -0.0037(3) -0.0041(3) -0.0075(3)
Ni2 0.0392(5) 0.0312(4) 0.0183(4) -0.0044(3) -0.0028(3) -0.0064(3)
O1 0.0462(18) 0.0279(15) 0.0299(16) -0.0073(12) -0.0095(13) -0.0080(13)
O2 0.100(3) 0.0316(17) 0.0291(17) -0.0004(14) -0.0197(18) -0.0143(17)
O3 0.0494(19) 0.0322(15) 0.0194(14) -0.0033(12) -0.0027(13) -0.0046(13)
O4 0.064(2) 0.0300(16) 0.0256(16) -0.0074(13) 0.0011(14) -0.0112(14)
O5 0.070(2) 0.0423(18) 0.0238(15) -0.0074(13) 0.0128(15) -0.0290(16)
O6 0.048(2) 0.080(3) 0.042(2) 0.0001(19) -0.0105(17) -0.0176(19)
O7 0.056(3) 0.117(4) 0.035(2) 0.022(2) -0.0030(18) -0.022(3)
O8 0.0443(19) 0.0322(16) 0.0286(16) -0.0021(13) -0.0076(13) -0.0056(13)
O9 0.062(2) 0.0335(17) 0.0313(17) -0.0053(13) -0.0032(15) -0.0103(15)

loop_
_atom_type_symbol
_atom_type_description
_atom_type_scat_dispersion_real
_atom_type_scat_dispersion_imag
_atom_type_scat_source
C C 0.0033 0.0016 'International Tables Vol C Tables 4.2.6.8 and 6.1.1.4'
H H 0.0000 0.0000 'International Tables Vol C Tables 4.2.6.8 and 6.1.1.4'
N N 0.0061 0.0033 'International Tables Vol C Tables 4.2.6.8 and 6.1.1.4'
O O 0.0106 0.0060 'International Tables Vol C Tables 4.2.6.8 and 6.1.1.4'
Ni Ni 0.3393 1.1124 'International Tables Vol C Tables 4.2.6.8 and 6.1.1.4'

loop_
_geom_angle_atom_site_label_1
_geom_angle_atom_site_label_2
_geom_angle_atom_site_label_3
_geom_angle
_geom_angle_site_symmetry_1
_geom_angle_site_symmetry_3
C2 C1 C6 119.7(4) . .
C2 C1 C7 120.4(3) . .
C6 C1 C7 119.8(4) . .
C1 C2 C3 120.1(4) . .
C4 C3 C2 119.9(4) . .
C4 C3 C8 118.9(4) . .
C2 C3 C8 121.1(4) . .
C3 C4 C5 120.2(4) . .
O5 C5 C4 115.7(4) . .
O5 C5 C6 124.3(4) . .
C4 C5 C6 120.0(4) . .
C5 C6 C1 119.8(4) . .
O4 C7 O3 124.8(4) . .
O4 C7 C1 119.2(3) . .
O3 C7 C1 116.0(4) . .
O2 C8 O1 124.9(4) . .
O2 C8 C3 118.2(4) . .
O1 C8 C3 116.8(4) . .
O5 C9 C10 107.4(4) . .
C15 C10 C11 118.6(4) . .
C15 C10 C9 121.5(4) . .
C11 C10 C9 119.9(4) . .
C12 C11 C10 121.3(4) . .
C11 C12 C13 119.6(4) . .
C11 C12 C16 118.4(4) . .
C13 C12 C16 122.0(4) . .
C14 C13 C12 119.5(5) . .
C13 C14 C15 120.7(5) . .
C10 C15 C14 120.4(5) . .
O6 C16 O7 122.8(5) . .
O6 C16 C12 123.5(4) . .
O7 C16 C12 113.6(4) . .
N1 C17 C18 123.1(4) . .
C19 C18 C17 120.8(5) . .
C18 C19 C20 116.3(4) . .
C18 C19 C22 122.6(5) . .
C20 C19 C22 121.0(5) . .
C21 C20 C19 119.7(5) . .
N1 C21 C20 124.2(4) . .
C19 C22 C23 113.4(4) . .
C24 C23 C22 112.3(4) . .
C25 C24 C28 116.0(5) . .
C25 C24 C23 122.8(5) . .
C28 C24 C23 121.2(5) . .
C24 C25 C26 121.2(5) . .
N2 C26 C25 123.4(5) . .
N2 C27 C28 123.2(4) . .
C27 C28 C24 120.4(5) . .
C17 N1 C21 115.8(4) . .
C17 N1 Ni1 122.1(3) . .
C21 N1 Ni1 122.0(3) . .
C26 N2 C27 115.7(4) . .
C26 N2 Ni2 122.8(3) . 1_545
C27 N2 Ni2 120.3(3) . 1_545
O1 Ni1 O1 180.0 . 2_655
O1 Ni1 O8 91.86(12) . .
O1 Ni1 O8 88.14(12) 2_655 .
O1 Ni1 O8 88.14(12) . 2_655
O1 Ni1 O8 91.86(12) 2_655 2_655
O8 Ni1 O8 180.0 . 2_655
O1 Ni1 N1 93.75(13) . .
O1 Ni1 N1 86.25(13) 2_655 .
O8 Ni1 N1 90.93(14) . .
O8 Ni1 N1 89.07(14) 2_655 .
O1 Ni1 N1 86.25(13) . 2_655
O1 Ni1 N1 93.75(13) 2_655 2_655
O8 Ni1 N1 89.07(14) . 2_655
O8 Ni1 N1 90.93(14) 2_655 2_655
N1 Ni1 N1 180.00(18) . 2_655
O3 Ni2 O3 180.00(16) . 2_666
O3 Ni2 O9 91.41(12) . .
O3 Ni2 O9 88.59(12) 2_666 .
O3 Ni2 O9 88.59(12) . 2_666
O3 Ni2 O9 91.41(12) 2_666 2_666
O9 Ni2 O9 180.0 . 2_666
O3 Ni2 N2 90.55(14) . 2_656
O3 Ni2 N2 89.45(14) 2_666 2_656
O9 Ni2 N2 94.02(13) . 2_656
O9 Ni2 N2 85.98(13) 2_666 2_656
O3 Ni2 N2 89.45(14) . 1_565
O3 Ni2 N2 90.55(14) 2_666 1_565
O9 Ni2 N2 85.98(13) . 1_565
O9 Ni2 N2 94.02(13) 2_666 1_565
N2 Ni2 N2 180.0 2_656 1_565
C8 O1 Ni1 129.6(3) . .
C7 O3 Ni2 131.4(3) . .
C5 O5 C9 117.7(3) . .

loop_
_geom_bond_atom_site_label_1
_geom_bond_atom_site_label_2
_geom_bond_distance
_geom_bond_site_symmetry_2
C1 C2 1.386(5) .
C1 C6 1.393(6) .
C1 C7 1.492(5) .
C2 C3 1.395(6) .
C3 C4 1.377(6) .
C3 C8 1.500(5) .
C4 C5 1.387(6) .
C5 O5 1.360(5) .
C5 C6 1.389(6) .
C7 O4 1.251(5) .
C7 O3 1.259(5) .
C8 O2 1.245(5) .
C8 O1 1.253(5) .
C9 O5 1.411(5) .
C9 C10 1.494(6) .
C10 C15 1.379(7) .
C10 C11 1.382(6) .
C11 C12 1.379(6) .
C12 C13 1.387(7) .
C12 C16 1.476(7) .
C13 C14 1.369(7) .
C14 C15 1.384(7) .
C16 O6 1.206(6) .
C16 O7 1.296(6) .
C17 N1 1.334(6) .
C17 C18 1.390(6) .
C18 C19 1.366(7) .
C19 C20 1.390(7) .
C19 C22 1.507(7) .
C20 C21 1.375(7) .
C21 N1 1.340(6) .
C22 C23 1.536(7) .
C23 C24 1.495(7) .
C24 C25 1.361(7) .
C24 C28 1.383(7) .
C25 C26 1.365(7) .
C26 N2 1.338(6) .
C27 N2 1.343(6) .
C27 C28 1.369(7) .
N1 Ni1 2.131(4) .
N2 Ni2 2.107(4) 1_545
Ni1 O1 2.032(3) .
Ni1 O1 2.032(3) 2_655
Ni1 O8 2.096(3) .
Ni1 O8 2.096(3) 2_655
Ni1 N1 2.131(4) 2_655
Ni2 O3 2.048(3) .
Ni2 O3 2.048(3) 2_666
Ni2 O9 2.084(3) .
Ni2 O9 2.084(3) 2_666
Ni2 N2 2.107(4) 2_656
Ni2 N2 2.107(4) 1_565

loop_
_geom_torsion_atom_site_label_1
_geom_torsion_atom_site_label_2
_geom_torsion_atom_site_label_3
_geom_torsion_atom_site_label_4
_geom_torsion
_geom_torsion_site_symmetry_4
C6 C1 C2 C3 -4.2(6) .
C7 C1 C2 C3 174.2(4) .
C1 C2 C3 C4 2.1(6) .
C1 C2 C3 C8 178.8(4) .
C2 C3 C4 C5 2.5(7) .
C8 C3 C4 C5 -174.2(4) .
C3 C4 C5 O5 175.3(4) .
C3 C4 C5 C6 -5.0(7) .
O5 C5 C6 C1 -177.5(4) .
C4 C5 C6 C1 2.9(7) .
C2 C1 C6 C5 1.7(7) .
C7 C1 C6 C5 -176.7(4) .
C2 C1 C7 O4 -156.5(4) .
C6 C1 C7 O4 21.8(6) .
C2 C1 C7 O3 22.8(6) .
C6 C1 C7 O3 -158.8(4) .
C4 C3 C8 O2 137.6(5) .
C2 C3 C8 O2 -39.2(6) .
C4 C3 C8 O1 -39.4(6) .
C2 C3 C8 O1 143.8(4) .
O5 C9 C10 C15 -120.9(5) .
O5 C9 C10 C11 60.3(6) .
C15 C10 C11 C12 -2.4(7) .
C9 C10 C11 C12 176.5(4) .
C10 C11 C12 C13 1.4(7) .
C10 C11 C12 C16 -177.7(4) .
C11 C12 C13 C14 0.4(8) .
C16 C12 C13 C14 179.4(5) .
C12 C13 C14 C15 -1.1(9) .
C11 C10 C15 C14 1.8(8) .
C9 C10 C15 C14 -177.1(5) .
C13 C14 C15 C10 0.0(10) .
C11 C12 C16 O6 -11.7(7) .
C13 C12 C16 O6 169.3(5) .
C11 C12 C16 O7 167.0(5) .
C13 C12 C16 O7 -12.0(7) .
N1 C17 C18 C19 -1.2(8) .
C17 C18 C19 C20 1.7(7) .
C17 C18 C19 C22 179.8(5) .
C18 C19 C20 C21 -1.2(7) .
C22 C19 C20 C21 -179.4(5) .
C19 C20 C21 N1 0.1(8) .
C18 C19 C22 C23 -93.7(6) .
C20 C19 C22 C23 84.3(6) .
C19 C22 C23 C24 55.1(6) .
C22 C23 C24 C25 -113.7(6) .
C22 C23 C24 C28 62.9(6) .
C28 C24 C25 C26 -2.9(7) .
C23 C24 C25 C26 173.9(5) .
C24 C25 C26 N2 -0.6(8) .
N2 C27 C28 C24 -1.0(8) .
C25 C24 C28 C27 3.6(7) .
C23 C24 C28 C27 -173.2(5) .
C18 C17 N1 C21 0.0(7) .
C18 C17 N1 Ni1 -175.6(4) .
C20 C21 N1 C17 0.5(7) .
C20 C21 N1 Ni1 176.2(4) .
C25 C26 N2 C27 3.3(7) .
C25 C26 N2 Ni2 -164.1(4) 1_545
C28 C27 N2 C26 -2.5(7) .
C28 C27 N2 Ni2 165.2(4) 1_545
O2 C8 O1 Ni1 -17.6(7) .
C3 C8 O1 Ni1 159.2(3) .
O4 C7 O3 Ni2 15.9(6) .
C1 C7 O3 Ni2 -163.4(3) .
C4 C5 O5 C9 -171.2(4) .
C6 C5 O5 C9 9.1(7) .
C10 C9 O5 C5 179.8(4) .
